data_4122158
loop_
_publ_author_name
'Lee, Jung Yoon'
'Peterson, Ryan L.'
'Ohkubo, Kei'
'Garcia-Bosch, Isaac'
'Himes, Richard A.'
'Woertink, Julia'
'Moore, Cathy D.'
'Solomon, Edward I.'
'Fukuzumi, Shunichi'
'Karlin, Kenneth D.'

_publ_section_title
;
 Mechanistic Insights into the Oxidation of Substituted Phenols via
 Hydrogen Atom Abstraction by a Cupric-Superoxo Complex.
;
_journal_issue 28
_journal_name_full 'Journal of the American Chemical Society'
_journal_page_first 9925
_journal_page_last 9937
_journal_paper_doi 10.1021/ja503105b
_journal_volume 136
_journal_year 2014
_chemical_formula_moiety 'C29 H39 Cu N5 O3, 2(Cl O4)'
_chemical_formula_sum 'C29 H39 Cl2 Cu N5 O11'
_chemical_formula_weight 768.09
_chemical_name_systematic
; 
 ? 
;
_space_group_IT_number 2
_symmetry_cell_setting triclinic
_symmetry_space_group_name_Hall '-P 1'
_symmetry_space_group_name_H-M 'P -1'
_atom_sites_solution_hydrogens difmap
_atom_sites_solution_primary direct
_atom_sites_solution_secondary difmap
_audit_creation_method SHELXL-97
_cell_angle_alpha 79.3859(19)
_cell_angle_beta 67.8701(19)
_cell_angle_gamma 69.185(2)
_cell_formula_units_Z 2
_cell_length_a 11.8100(3)
_cell_length_b 12.4184(3)
_cell_length_c 14.5410(3)
_cell_measurement_reflns_used 17894
_cell_measurement_temperature 110(2)
_cell_measurement_theta_max 27.49
_cell_measurement_theta_min 1.75
_cell_volume 1843.44(8)
_computing_cell_refinement
;
CrysAlisPro, Oxford Diffraction Ltd.,
Version 1.171.33.31 (release 08-01-2009 CrysAlis171 .NET)
(compiled Jan  8 2009,16:24:04)
;
_computing_data_collection
;
CrysAlisPro, Oxford Diffraction Ltd.,
Version 1.171.33.31 (release 08-01-2009 CrysAlis171 .NET)
(compiled Jan  8 2009,16:24:04)
;
_computing_data_reduction
;
CrysAlisPro, Oxford Diffraction Ltd.,
Version 1.171.33.31 (release 08-01-2009 CrysAlis171 .NET)
(compiled Jan  8 2009,16:24:04)
;
_computing_molecular_graphics 'PLATON (Spek, 2003)'
_computing_publication_material 'PLATON (Spek, 2003)'
_computing_structure_refinement 'SHELXL-97 (Sheldrick, 2008)'
_computing_structure_solution 'SHELXS-86 (Sheldrick, 2008)'
_diffrn_ambient_temperature 110(2)
_diffrn_detector_area_resol_mean 15.9890
_diffrn_measured_fraction_theta_full 0.999
_diffrn_measured_fraction_theta_max 0.999
_diffrn_measurement_device_type 'Goniometer KM4/Xcalibur, detector: Sapphire3'
_diffrn_measurement_method '\w scans'
_diffrn_radiation_monochromator graphite
_diffrn_radiation_source 'Enhance (Mo) X-ray Source'
_diffrn_radiation_type 'Mo K\a'
_diffrn_radiation_wavelength 0.71073
_diffrn_reflns_av_R_equivalents 0.0397
_diffrn_reflns_av_sigmaI/netI 0.0370
_diffrn_reflns_limit_h_max 15
_diffrn_reflns_limit_h_min -15
_diffrn_reflns_limit_k_max 16
_diffrn_reflns_limit_k_min -14
_diffrn_reflns_limit_l_max 18
_diffrn_reflns_limit_l_min -18
_diffrn_reflns_number 27175
_diffrn_reflns_theta_full 27.50
_diffrn_reflns_theta_max 27.50
_diffrn_reflns_theta_min 2.03
_exptl_absorpt_coefficient_mu 0.797
_exptl_absorpt_correction_T_max 0.86
_exptl_absorpt_correction_T_min 0.65
_exptl_absorpt_correction_type multi-scan
_exptl_absorpt_process_details 'SADABS (Sheldrick, version 2.10)'
_exptl_crystal_colour blue
_exptl_crystal_density_diffrn 1.384
_exptl_crystal_density_method 'not measured'
_exptl_crystal_description block
_exptl_crystal_F_000 798
_exptl_crystal_size_max 0.54
_exptl_crystal_size_mid 0.24
_exptl_crystal_size_min 0.19
_platon_squeeze_details
;
;
_refine_diff_density_max 0.444
_refine_diff_density_min -0.520
_refine_diff_density_rms 0.057
_refine_ls_extinction_method none
_refine_ls_goodness_of_fit_ref 1.041
_refine_ls_hydrogen_treatment constr
_refine_ls_matrix_type full
_refine_ls_number_parameters 524
_refine_ls_number_reflns 8443
_refine_ls_number_restraints 349
_refine_ls_restrained_S_all 1.032
_refine_ls_R_factor_all 0.0362
_refine_ls_R_factor_gt 0.0309
_refine_ls_shift/su_max 0.003
_refine_ls_shift/su_mean 0.000
_refine_ls_structure_factor_coef Fsqd
_refine_ls_weighting_details 'calc w=1/[\s^2^(Fo^2^)+(0.0380P)^2^+0.9204P] where P=(Fo^2^+2Fc^2^)/3'
_refine_ls_weighting_scheme calc
_refine_ls_wR_factor_gt 0.0808
_refine_ls_wR_factor_ref 0.0833
_reflns_number_gt 7363
_reflns_number_total 8443
_reflns_threshold_expression I>2\s(I)
_cod_data_source_file ja503105b_si_001.cif
_cod_data_source_block '[(DMM-tmpa)(CuII)(CH3CN)](ClO4)2'
_cod_depositor_comments 'Adding full bibliography for 4122158.cif.'
_cod_database_code 4122158

loop_
_symmetry_equiv_pos_as_xyz
'x, y, z'
'-x, -y, -z'

loop_
_atom_site_label
_atom_site_type_symbol
_atom_site_fract_x
_atom_site_fract_y
_atom_site_fract_z
_atom_site_U_iso_or_equiv
_atom_site_adp_type
_atom_site_occupancy
_atom_site_symmetry_multiplicity
_atom_site_calc_flag
_atom_site_refinement_flags
_atom_site_disorder_assembly
_atom_site_disorder_group
Cu1 Cu 0.329387(17) 0.185534(15) 0.773231(13) 0.01357(6) Uani 1 1 d . . .
C1 C 0.08234(15) 0.32478(13) 0.72649(12) 0.0178(3) Uani 1 1 d . . .
H1 H 0.0435 0.2715 0.7712 0.021 Uiso 1 1 calc R . .
C2 C 0.00813(15) 0.41442(14) 0.68071(12) 0.0195(3) Uani 1 1 d . . .
C3 C 0.06951(16) 0.48917(13) 0.61363(12) 0.0193(3) Uani 1 1 d . . .
C4 C 0.20019(15) 0.47203(13) 0.59147(11) 0.0167(3) Uani 1 1 d . . .
C5 C 0.26342(15) 0.38294(12) 0.64533(11) 0.0145(3) Uani 1 1 d . . .
C6 C -0.13201(16) 0.43138(16) 0.70325(14) 0.0277(4) Uani 1 1 d . . .
H6A H -0.1485 0.3573 0.7258 0.042 Uiso 1 1 calc R . .
H6B H -0.1545 0.4619 0.6431 0.042 Uiso 1 1 calc R . .
H6C H -0.1844 0.4861 0.7556 0.042 Uiso 1 1 calc R . .
C7 C -0.0460(2) 0.68482(16) 0.61994(17) 0.0367(5) Uani 1 1 d . . .
H7A H -0.1151 0.6791 0.6827 0.055 Uiso 1 1 calc R . .
H7B H -0.0791 0.7514 0.5787 0.055 Uiso 1 1 calc R . .
H7C H 0.0247 0.6946 0.6338 0.055 Uiso 1 1 calc R . .
C8 C 0.27042(17) 0.54517(14) 0.51255(12) 0.0220(3) Uani 1 1 d . . .
H8A H 0.2936 0.5938 0.5439 0.033 Uiso 1 1 calc R . .
H8B H 0.2147 0.5942 0.4753 0.033 Uiso 1 1 calc R . .
H8C H 0.3487 0.4952 0.4671 0.033 Uiso 1 1 calc R . .
C9 C 0.40118(15) 0.36196(13) 0.63392(11) 0.0155(3) Uani 1 1 d . . .
H9A H 0.4590 0.3160 0.5754 0.019 Uiso 1 1 calc R . .
H9B H 0.4184 0.4366 0.6230 0.019 Uiso 1 1 calc R . .
C10 C 0.37934(15) 0.37733(13) 0.80623(11) 0.0173(3) Uani 1 1 d . . .
H10A H 0.2974 0.4369 0.8054 0.021 Uiso 1 1 calc R . .
H10B H 0.4429 0.4167 0.7968 0.021 Uiso 1 1 calc R . .
C11 C 0.35841(14) 0.30819(13) 0.90448(12) 0.0165(3) Uani 1 1 d . . .
C12 C 0.35266(15) 0.34919(14) 0.98958(12) 0.0190(3) Uani 1 1 d . . .
C13 C 0.33761(16) 0.27597(15) 1.07510(12) 0.0219(3) Uani 1 1 d . . .
C14 C 0.32668(18) 0.16745(16) 1.07548(13) 0.0256(4) Uani 1 1 d . . .
C15 C 0.32847(17) 0.13723(14) 0.98787(12) 0.0228(3) Uani 1 1 d . . .
H15 H 0.3185 0.0649 0.9869 0.027 Uiso 1 1 calc R . .
C16 C 0.36196(19) 0.46730(15) 0.98741(14) 0.0265(4) Uani 1 1 d . . .
H16A H 0.3351 0.4893 1.0556 0.040 Uiso 1 1 calc R . .
H16B H 0.3057 0.5232 0.9534 0.040 Uiso 1 1 calc R . .
H16C H 0.4511 0.4664 0.9518 0.040 Uiso 1 1 calc R . .
C17 C 0.4510(2) 0.2907(2) 1.17272(16) 0.0381(5) Uani 1 1 d . . .
H17A H 0.4947 0.2073 1.1763 0.057 Uiso 1 1 calc R . .
H17B H 0.4376 0.3235 1.2338 0.057 Uiso 1 1 calc R . .
H17C H 0.5043 0.3269 1.1154 0.057 Uiso 1 1 calc R . .
C18 C 0.3105(3) 0.08718(19) 1.16726(15) 0.0419(5) Uani 1 1 d . . .
H18A H 0.3891 0.0616 1.1845 0.063 Uiso 1 1 calc R . .
H18B H 0.2946 0.0200 1.1546 0.063 Uiso 1 1 calc R . .
H18C H 0.2375 0.1276 1.2225 0.063 Uiso 1 1 calc R . .
C19 C 0.56550(14) 0.23417(13) 0.70242(12) 0.0158(3) Uani 1 1 d . . .
H19A H 0.5858 0.2142 0.7648 0.019 Uiso 1 1 calc R . .
H19B H 0.6179 0.2824 0.6580 0.019 Uiso 1 1 calc R . .
C20 C 0.59750(14) 0.12526(12) 0.65274(11) 0.0141(3) Uani 1 1 d . . .
C21 C 0.71976(14) 0.07314(12) 0.58792(11) 0.0144(3) Uani 1 1 d . . .
C22 C 0.73660(14) -0.02580(13) 0.54571(11) 0.0148(3) Uani 1 1 d . . .
C23 C 0.63696(15) -0.07336(13) 0.57110(12) 0.0162(3) Uani 1 1 d . . .
C24 C 0.51955(15) -0.01512(13) 0.63785(11) 0.0163(3) Uani 1 1 d . . .
H24 H 0.4503 -0.0457 0.6566 0.020 Uiso 1 1 calc R . .
C25 C 0.82800(15) 0.12209(14) 0.56381(13) 0.0209(3) Uani 1 1 d . . .
H25A H 0.8189 0.1875 0.5149 0.031 Uiso 1 1 calc R . .
H25B H 0.9105 0.0624 0.5364 0.031 Uiso 1 1 calc R . .
H25C H 0.8251 0.1482 0.6245 0.031 Uiso 1 1 calc R . .
C26 C 0.87301(19) -0.0377(2) 0.37921(13) 0.0348(4) Uani 1 1 d . . .
H26A H 0.8026 -0.0401 0.3603 0.052 Uiso 1 1 calc R . .
H26B H 0.9552 -0.0854 0.3357 0.052 Uiso 1 1 calc R . .
H26C H 0.8736 0.0421 0.3724 0.052 Uiso 1 1 calc R . .
C27 C 0.65548(17) -0.18247(15) 0.52877(14) 0.0244(4) Uani 1 1 d . . .
H27A H 0.5757 -0.2029 0.5576 0.037 Uiso 1 1 calc R . .
H27B H 0.7254 -0.2450 0.5447 0.037 Uiso 1 1 calc R . .
H27C H 0.6774 -0.1706 0.4564 0.037 Uiso 1 1 calc R . .
C28 C 0.17119(15) 0.01457(13) 0.84753(12) 0.0179(3) Uani 1 1 d . . .
C29 C 0.09319(16) -0.06255(14) 0.87911(13) 0.0220(3) Uani 1 1 d . . .
H29A H 0.0019 -0.0169 0.8973 0.033 Uiso 1 1 calc R . .
H29B H 0.1091 -0.1118 0.9368 0.033 Uiso 1 1 calc R . .
H29C H 0.1161 -0.1108 0.8245 0.033 Uiso 1 1 calc R . .
N1 N 0.20638(12) 0.30978(11) 0.71059(10) 0.0154(2) Uani 1 1 d . . .
N2 N 0.42705(12) 0.29913(10) 0.72466(9) 0.0137(2) Uani 1 1 d . . .
N3 N 0.34368(13) 0.20588(11) 0.90440(10) 0.0178(3) Uani 1 1 d . . .
N4 N 0.49919(12) 0.08260(11) 0.67722(9) 0.0145(2) Uani 1 1 d . . .
N5 N 0.23071(13) 0.07544(11) 0.82180(10) 0.0179(3) Uani 1 1 d . . .
O1 O 0.00027(12) 0.58135(11) 0.56812(10) 0.0277(3) Uani 1 1 d . . .
O2 O 0.32838(13) 0.31165(12) 1.16195(9) 0.0302(3) Uani 1 1 d . . .
O3 O 0.85495(10) -0.08107(9) 0.48021(8) 0.0186(2) Uani 1 1 d . . .
Cl1 Cl 0.23214(4) 0.80835(3) 0.10223(3) 0.02289(9) Uani 1 1 d . . .
O4 O 0.14116(16) 0.77047(16) 0.08501(12) 0.0485(4) Uani 1 1 d . . .
O5 O 0.17427(18) 0.86055(15) 0.19555(12) 0.0537(4) Uani 1 1 d . . .
O6 O 0.27033(17) 0.89035(14) 0.02331(11) 0.0454(4) Uani 1 1 d . . .
O7 O 0.34122(14) 0.71195(14) 0.10620(13) 0.0466(4) Uani 1 1 d . . .
Cl2 Cl 0.3486(6) 0.7129(7) 0.6731(6) 0.0224(8) Uani 0.519(4) 1 d PDU A 1
O8 O 0.3470(17) 0.7981(12) 0.7282(10) 0.0296(11) Uani 0.519(4) 1 d PDU A 1
O9 O 0.3604(10) 0.7608(8) 0.5725(6) 0.0287(15) Uani 0.519(4) 1 d PDU A 1
O10 O 0.4591(4) 0.6089(4) 0.6679(4) 0.0355(9) Uani 0.519(4) 1 d PDU A 1
O11 O 0.2334(4) 0.6810(5) 0.7170(3) 0.0464(10) Uani 0.519(4) 1 d PDU A 1
Cl2A Cl 0.3264(13) 0.7145(11) 0.6856(10) 0.0250(17) Uani 0.200(3) 1 d PDU B 2
O8A O 0.3470(10) 0.8205(8) 0.6856(7) 0.0296(11) Uani 0.200(3) 1 d PDU B 2
O9A O 0.3192(7) 0.6559(6) 0.7811(5) 0.041(2) Uani 0.200(3) 1 d PDU B 2
O10A O 0.4303(7) 0.6465(7) 0.6098(6) 0.039(2) Uani 0.200(3) 1 d PDU B 2
O11A O 0.2059(12) 0.7398(16) 0.6681(9) 0.034(3) Uani 0.200(3) 1 d PDU B 2
Cl2B Cl 0.3295(13) 0.7238(11) 0.6715(11) 0.0239(14) Uani 0.281(5) 1 d PDU C 3
O8B O 0.347(3) 0.806(2) 0.7200(19) 0.0296(11) Uani 0.281(5) 1 d PDU C 3
O9B O 0.4028(10) 0.6124(6) 0.6940(7) 0.048(2) Uani 0.281(5) 1 d PDU C 3
O10B O 0.3803(19) 0.7415(17) 0.5653(12) 0.035(3) Uani 0.281(5) 1 d PDU C 3
O11B O 0.1929(9) 0.7419(12) 0.6999(7) 0.0294(19) Uani 0.281(5) 1 d PDU C 3

loop_
_atom_site_aniso_label
_atom_site_aniso_U_11
_atom_site_aniso_U_22
_atom_site_aniso_U_33
_atom_site_aniso_U_23
_atom_site_aniso_U_13
_atom_site_aniso_U_12
Cu1 0.01494(10) 0.01086(9) 0.01512(10) 0.00109(6) -0.00467(7) -0.00567(7)
C1 0.0160(7) 0.0173(7) 0.0182(7) 0.0022(6) -0.0041(6) -0.0065(6)
C2 0.0174(8) 0.0208(8) 0.0196(8) 0.0010(6) -0.0070(6) -0.0053(6)
C3 0.0233(8) 0.0158(7) 0.0190(8) 0.0031(6) -0.0110(6) -0.0043(6)
C4 0.0223(8) 0.0149(7) 0.0143(7) 0.0002(6) -0.0068(6) -0.0075(6)
C5 0.0173(7) 0.0114(6) 0.0139(7) -0.0009(5) -0.0036(6) -0.0052(5)
C6 0.0182(8) 0.0318(9) 0.0318(10) 0.0083(7) -0.0114(7) -0.0082(7)
C7 0.0341(10) 0.0183(8) 0.0507(13) 0.0073(8) -0.0178(9) -0.0012(7)
C8 0.0298(9) 0.0199(8) 0.0202(8) 0.0071(6) -0.0112(7) -0.0137(7)
C9 0.0170(7) 0.0130(7) 0.0155(7) 0.0019(5) -0.0044(6) -0.0062(6)
C10 0.0214(8) 0.0120(7) 0.0182(7) -0.0030(6) -0.0051(6) -0.0059(6)
C11 0.0144(7) 0.0151(7) 0.0181(7) -0.0030(6) -0.0040(6) -0.0030(6)
C12 0.0170(7) 0.0190(7) 0.0208(8) -0.0047(6) -0.0063(6) -0.0038(6)
C13 0.0219(8) 0.0274(8) 0.0181(8) -0.0050(6) -0.0076(6) -0.0071(7)
C14 0.0319(9) 0.0281(9) 0.0198(8) 0.0027(7) -0.0105(7) -0.0129(7)
C15 0.0309(9) 0.0198(8) 0.0205(8) 0.0025(6) -0.0105(7) -0.0113(7)
C16 0.0354(10) 0.0200(8) 0.0278(9) -0.0072(7) -0.0126(8) -0.0083(7)
C17 0.0432(12) 0.0481(12) 0.0352(11) -0.0036(9) -0.0244(10) -0.0160(10)
C18 0.0745(16) 0.0403(11) 0.0251(10) 0.0120(9) -0.0252(11) -0.0322(12)
C19 0.0136(7) 0.0140(7) 0.0206(8) -0.0030(6) -0.0049(6) -0.0051(5)
C20 0.0152(7) 0.0121(6) 0.0157(7) 0.0019(5) -0.0071(6) -0.0045(5)
C21 0.0136(7) 0.0133(6) 0.0165(7) 0.0020(5) -0.0073(6) -0.0035(5)
C22 0.0140(7) 0.0138(7) 0.0145(7) 0.0011(5) -0.0065(6) -0.0013(5)
C23 0.0181(7) 0.0136(7) 0.0180(7) -0.0009(6) -0.0081(6) -0.0041(6)
C24 0.0167(7) 0.0152(7) 0.0192(7) 0.0003(6) -0.0076(6) -0.0067(6)
C25 0.0149(7) 0.0208(8) 0.0273(9) -0.0028(6) -0.0057(6) -0.0069(6)
C26 0.0257(9) 0.0523(12) 0.0164(9) -0.0023(8) -0.0044(7) -0.0036(9)
C27 0.0226(8) 0.0214(8) 0.0301(9) -0.0108(7) -0.0062(7) -0.0062(7)
C28 0.0198(7) 0.0177(7) 0.0157(7) 0.0002(6) -0.0060(6) -0.0058(6)
C29 0.0240(8) 0.0224(8) 0.0217(8) 0.0003(6) -0.0045(7) -0.0141(7)
N1 0.0148(6) 0.0134(6) 0.0160(6) 0.0010(5) -0.0034(5) -0.0049(5)
N2 0.0152(6) 0.0107(5) 0.0152(6) -0.0009(5) -0.0048(5) -0.0041(5)
N3 0.0216(7) 0.0171(6) 0.0162(6) -0.0001(5) -0.0065(5) -0.0080(5)
N4 0.0139(6) 0.0132(6) 0.0162(6) 0.0001(5) -0.0052(5) -0.0045(5)
N5 0.0207(7) 0.0152(6) 0.0183(7) 0.0015(5) -0.0076(5) -0.0064(5)
O1 0.0300(7) 0.0232(6) 0.0315(7) 0.0099(5) -0.0196(6) -0.0061(5)
O2 0.0339(7) 0.0416(8) 0.0200(6) -0.0080(5) -0.0101(5) -0.0136(6)
O3 0.0150(5) 0.0185(5) 0.0174(5) -0.0025(4) -0.0041(4) -0.0004(4)
Cl1 0.02166(19) 0.02498(19) 0.0217(2) 0.00147(15) -0.00603(15) -0.00972(16)
O4 0.0519(10) 0.0715(11) 0.0464(9) 0.0258(8) -0.0309(8) -0.0465(9)
O5 0.0633(11) 0.0507(10) 0.0298(8) -0.0140(7) -0.0047(8) -0.0038(8)
O6 0.0726(11) 0.0445(9) 0.0362(8) 0.0156(7) -0.0224(8) -0.0427(9)
O7 0.0266(7) 0.0440(9) 0.0571(10) -0.0018(7) -0.0123(7) 0.0004(7)
Cl2 0.0269(14) 0.0293(16) 0.0187(13) 0.0029(11) -0.0087(11) -0.0190(12)
O8 0.0338(8) 0.0322(19) 0.029(3) -0.0112(19) -0.0105(17) -0.0133(13)
O9 0.031(3) 0.031(3) 0.017(2) 0.0018(19) -0.009(2) -0.0027(19)
O10 0.042(2) 0.0215(16) 0.041(2) -0.0049(14) -0.0121(18) -0.0079(17)
O11 0.036(2) 0.076(3) 0.035(2) -0.006(2) 0.0028(15) -0.042(2)
Cl2A 0.025(3) 0.024(3) 0.032(4) 0.002(2) -0.011(3) -0.015(2)
O8A 0.0338(8) 0.0322(19) 0.029(3) -0.0112(19) -0.0105(17) -0.0133(13)
O9A 0.043(4) 0.038(4) 0.041(4) 0.030(3) -0.022(3) -0.020(3)
O10A 0.031(4) 0.046(4) 0.039(4) -0.023(3) 0.000(3) -0.011(3)
O11A 0.032(5) 0.050(5) 0.030(6) -0.002(5) -0.015(4) -0.020(4)
Cl2B 0.035(3) 0.0206(18) 0.025(2) -0.0022(18) -0.014(2) -0.016(2)
O8B 0.0338(8) 0.0322(19) 0.029(3) -0.0112(19) -0.0105(17) -0.0133(13)
O9B 0.077(5) 0.007(2) 0.062(5) 0.007(3) -0.037(4) -0.005(4)
O10B 0.033(6) 0.048(7) 0.024(4) -0.011(4) -0.001(3) -0.017(5)
O11B 0.027(3) 0.044(4) 0.024(4) -0.007(4) -0.001(3) -0.024(3)

loop_
_atom_type_symbol
_atom_type_description
_atom_type_scat_dispersion_real
_atom_type_scat_dispersion_imag
_atom_type_scat_source
C C 0.0033 0.0016 'International Tables Vol C Tables 4.2.6.8 and 6.1.1.4'
H H 0.0000 0.0000 'International Tables Vol C Tables 4.2.6.8 and 6.1.1.4'
Cl Cl 0.1484 0.1585 'International Tables Vol C Tables 4.2.6.8 and 6.1.1.4'
Cu Cu 0.3201 1.2651 'International Tables Vol C Tables 4.2.6.8 and 6.1.1.4'
N N 0.0061 0.0033 'International Tables Vol C Tables 4.2.6.8 and 6.1.1.4'
O O 0.0106 0.0060 'International Tables Vol C Tables 4.2.6.8 and 6.1.1.4'

loop_
_geom_angle_atom_site_label_1
_geom_angle_atom_site_label_2
_geom_angle_atom_site_label_3
_geom_angle
N5 Cu1 N2 179.15(5)
N5 Cu1 N3 98.88(5)
N2 Cu1 N3 81.01(5)
N5 Cu1 N1 97.81(5)
N2 Cu1 N1 81.56(5)
N3 Cu1 N1 122.17(5)
N5 Cu1 N4 99.67(5)
N2 Cu1 N4 81.14(5)
N3 Cu1 N4 113.64(5)
N1 Cu1 N4 117.34(5)
N1 C1 C2 123.06(14)
N1 C1 H1 118.5
C2 C1 H1 118.5
C1 C2 C3 116.74(14)
C1 C2 C6 121.67(14)
C3 C2 C6 121.59(15)
O1 C3 C4 119.08(14)
O1 C3 C2 119.44(15)
C4 C3 C2 121.47(14)
C5 C4 C3 116.73(13)
C5 C4 C8 121.19(14)
C3 C4 C8 122.07(14)
N1 C5 C4 122.77(14)
N1 C5 C9 115.58(13)
C4 C5 C9 121.65(13)
C2 C6 H6A 109.5
C2 C6 H6B 109.5
H6A C6 H6B 109.5
C2 C6 H6C 109.5
H6A C6 H6C 109.5
H6B C6 H6C 109.5
O1 C7 H7A 109.5
O1 C7 H7B 109.5
H7A C7 H7B 109.5
O1 C7 H7C 109.5
H7A C7 H7C 109.5
H7B C7 H7C 109.5
C4 C8 H8A 109.5
C4 C8 H8B 109.5
H8A C8 H8B 109.5
C4 C8 H8C 109.5
H8A C8 H8C 109.5
H8B C8 H8C 109.5
N2 C9 C5 109.75(12)
N2 C9 H9A 109.7
C5 C9 H9A 109.7
N2 C9 H9B 109.7
C5 C9 H9B 109.7
H9A C9 H9B 108.2
N2 C10 C11 109.36(12)
N2 C10 H10A 109.8
C11 C10 H10A 109.8
N2 C10 H10B 109.8
C11 C10 H10B 109.8
H10A C10 H10B 108.3
N3 C11 C12 122.63(14)
N3 C11 C10 115.44(13)
C12 C11 C10 121.92(14)
C13 C12 C11 116.75(14)
C13 C12 C16 122.56(15)
C11 C12 C16 120.68(15)
O2 C13 C12 119.88(15)
O2 C13 C14 118.73(15)
C12 C13 C14 121.34(15)
C15 C14 C13 117.10(15)
C15 C14 C18 120.87(16)
C13 C14 C18 122.01(16)
N3 C15 C14 122.65(15)
N3 C15 H15 118.7
C14 C15 H15 118.7
C12 C16 H16A 109.5
C12 C16 H16B 109.5
H16A C16 H16B 109.5
C12 C16 H16C 109.5
H16A C16 H16C 109.5
H16B C16 H16C 109.5
O2 C17 H17A 109.5
O2 C17 H17B 109.5
H17A C17 H17B 109.5
O2 C17 H17C 109.5
H17A C17 H17C 109.5
H17B C17 H17C 109.5
C14 C18 H18A 109.5
C14 C18 H18B 109.5
H18A C18 H18B 109.5
C14 C18 H18C 109.5
H18A C18 H18C 109.5
H18B C18 H18C 109.5
N2 C19 C20 109.47(12)
N2 C19 H19A 109.8
C20 C19 H19A 109.8
N2 C19 H19B 109.8
C20 C19 H19B 109.8
H19A C19 H19B 108.2
N4 C20 C21 123.03(14)
N4 C20 C19 114.88(13)
C21 C20 C19 122.09(13)
C20 C21 C22 116.64(13)
C20 C21 C25 121.54(14)
C22 C21 C25 121.81(14)
O3 C22 C21 119.63(13)
O3 C22 C23 118.74(13)
C21 C22 C23 121.59(14)
C24 C23 C22 116.75(14)
C24 C23 C27 121.23(14)
C22 C23 C27 122.02(14)
N4 C24 C23 123.00(13)
N4 C24 H24 118.5
C23 C24 H24 118.5
C21 C25 H25A 109.5
C21 C25 H25B 109.5
H25A C25 H25B 109.5
C21 C25 H25C 109.5
H25A C25 H25C 109.5
H25B C25 H25C 109.5
O3 C26 H26A 109.5
O3 C26 H26B 109.5
H26A C26 H26B 109.5
O3 C26 H26C 109.5
H26A C26 H26C 109.5
H26B C26 H26C 109.5
C23 C27 H27A 109.5
C23 C27 H27B 109.5
H27A C27 H27B 109.5
C23 C27 H27C 109.5
H27A C27 H27C 109.5
H27B C27 H27C 109.5
N5 C28 C29 178.77(18)
C28 C29 H29A 109.5
C28 C29 H29B 109.5
H29A C29 H29B 109.5
C28 C29 H29C 109.5
H29A C29 H29C 109.5
H29B C29 H29C 109.5
C1 N1 C5 119.01(13)
C1 N1 Cu1 128.57(10)
C5 N1 Cu1 112.42(10)
C19 N2 C9 111.03(12)
C19 N2 C10 111.32(12)
C9 N2 C10 111.86(12)
C19 N2 Cu1 107.93(9)
C9 N2 Cu1 107.89(9)
C10 N2 Cu1 106.56(9)
C15 N3 C11 119.42(14)
C15 N3 Cu1 128.54(11)
C11 N3 Cu1 111.72(10)
C24 N4 C20 118.93(13)
C24 N4 Cu1 128.69(10)
C20 N4 Cu1 112.37(10)
C28 N5 Cu1 177.36(13)
C3 O1 C7 111.74(14)
C13 O2 C17 113.85(14)
C22 O3 C26 113.51(13)
O7 Cl1 O5 108.31(11)
O7 Cl1 O4 109.75(11)
O5 Cl1 O4 109.33(11)
O7 Cl1 O6 110.39(10)
O5 Cl1 O6 110.12(10)
O4 Cl1 O6 108.92(9)
O8 Cl2 O11 111.2(8)
O8 Cl2 O9 108.0(9)
O11 Cl2 O9 110.0(8)
O8 Cl2 O10 111.4(9)
O11 Cl2 O10 108.5(6)
O9 Cl2 O10 107.8(6)
O10A Cl2A O8A 109.7(10)
O10A Cl2A O9A 110.3(10)
O8A Cl2A O9A 107.6(10)
O10A Cl2A O11A 110.4(11)
O8A Cl2A O11A 108.5(12)
O9A Cl2A O11A 110.4(10)
O9B Cl2B O10B 105.6(12)
O9B Cl2B O11B 115.2(11)
O10B Cl2B O11B 108.2(13)
O9B Cl2B O8B 108.9(15)
O10B Cl2B O8B 110.4(15)
O11B Cl2B O8B 108.4(14)

loop_
_geom_bond_atom_site_label_1
_geom_bond_atom_site_label_2
_geom_bond_distance
Cu1 N5 1.9705(13)
Cu1 N2 1.9987(12)
Cu1 N3 2.0447(13)
Cu1 N1 2.0510(13)
Cu1 N4 2.0811(13)
C1 N1 1.342(2)
C1 C2 1.387(2)
C1 H1 0.9500
C2 C3 1.397(2)
C2 C6 1.503(2)
C3 O1 1.3712(19)
C3 C4 1.396(2)
C4 C5 1.389(2)
C4 C8 1.505(2)
C5 N1 1.3474(18)
C5 C9 1.501(2)
C6 H6A 0.9800
C6 H6B 0.9800
C6 H6C 0.9800
C7 O1 1.437(2)
C7 H7A 0.9800
C7 H7B 0.9800
C7 H7C 0.9800
C8 H8A 0.9800
C8 H8B 0.9800
C8 H8C 0.9800
C9 N2 1.4826(19)
C9 H9A 0.9900
C9 H9B 0.9900
C10 N2 1.4829(19)
C10 C11 1.507(2)
C10 H10A 0.9900
C10 H10B 0.9900
C11 N3 1.3424(19)
C11 C12 1.393(2)
C12 C13 1.392(2)
C12 C16 1.503(2)
C13 O2 1.368(2)
C13 C14 1.398(2)
C14 C15 1.384(2)
C14 C18 1.505(2)
C15 N3 1.340(2)
C15 H15 0.9500
C16 H16A 0.9800
C16 H16B 0.9800
C16 H16C 0.9800
C17 O2 1.442(2)
C17 H17A 0.9800
C17 H17B 0.9800
C17 H17C 0.9800
C18 H18A 0.9800
C18 H18B 0.9800
C18 H18C 0.9800
C19 N2 1.4795(19)
C19 C20 1.512(2)
C19 H19A 0.9900
C19 H19B 0.9900
C20 N4 1.3460(18)
C20 C21 1.388(2)
C21 C22 1.392(2)
C21 C25 1.504(2)
C22 O3 1.3740(18)
C22 C23 1.399(2)
C23 C24 1.385(2)
C23 C27 1.503(2)
C24 N4 1.3428(19)
C24 H24 0.9500
C25 H25A 0.9800
C25 H25B 0.9800
C25 H25C 0.9800
C26 O3 1.431(2)
C26 H26A 0.9800
C26 H26B 0.9800
C26 H26C 0.9800
C27 H27A 0.9800
C27 H27B 0.9800
C27 H27C 0.9800
C28 N5 1.132(2)
C28 C29 1.457(2)
C29 H29A 0.9800
C29 H29B 0.9800
C29 H29C 0.9800
Cl1 O7 1.4250(15)
Cl1 O5 1.4279(16)
Cl1 O4 1.4296(14)
Cl1 O6 1.4363(14)
Cl2 O8 1.432(8)
Cl2 O11 1.432(6)
Cl2 O9 1.449(10)
Cl2 O10 1.463(8)
Cl2A O10A 1.421(13)
Cl2A O8A 1.422(12)
Cl2A O9A 1.431(14)
Cl2A O11A 1.453(13)
Cl2B O9B 1.401(14)
Cl2B O10B 1.437(15)
Cl2B O11B 1.449(11)
Cl2B O8B 1.455(11)

loop_
_geom_torsion_atom_site_label_1
_geom_torsion_atom_site_label_2
_geom_torsion_atom_site_label_3
_geom_torsion_atom_site_label_4
_geom_torsion
N1 C1 C2 C3 1.6(2)
N1 C1 C2 C6 -177.57(16)
C1 C2 C3 O1 -178.18(14)
C6 C2 C3 O1 1.0(2)
C1 C2 C3 C4 2.0(2)
C6 C2 C3 C4 -178.82(16)
O1 C3 C4 C5 175.06(14)
C2 C3 C4 C5 -5.1(2)
O1 C3 C4 C8 -5.5(2)
C2 C3 C4 C8 174.26(15)
C3 C4 C5 N1 5.1(2)
C8 C4 C5 N1 -174.36(14)
C3 C4 C5 C9 -175.14(14)
C8 C4 C5 C9 5.4(2)
N1 C5 C9 N2 -23.75(18)
C4 C5 C9 N2 156.43(13)
N2 C10 C11 N3 -21.20(18)
N2 C10 C11 C12 159.86(14)
N3 C11 C12 C13 3.4(2)
C10 C11 C12 C13 -177.74(15)
N3 C11 C12 C16 -176.38(15)
C10 C11 C12 C16 2.5(2)
C11 C12 C13 O2 -178.57(14)
C16 C12 C13 O2 1.2(3)
C11 C12 C13 C14 -1.0(2)
C16 C12 C13 C14 178.72(17)
O2 C13 C14 C15 176.09(16)
C12 C13 C14 C15 -1.5(3)
O2 C13 C14 C18 -2.5(3)
C12 C13 C14 C18 179.91(19)
C13 C14 C15 N3 1.9(3)
C18 C14 C15 N3 -179.44(19)
N2 C19 C20 N4 -28.21(17)
N2 C19 C20 C21 152.57(13)
N4 C20 C21 C22 1.8(2)
C19 C20 C21 C22 -179.01(13)
N4 C20 C21 C25 -178.81(14)
C19 C20 C21 C25 0.3(2)
C20 C21 C22 O3 179.43(13)
C25 C21 C22 O3 0.1(2)
C20 C21 C22 C23 -3.0(2)
C25 C21 C22 C23 177.64(14)
O3 C22 C23 C24 179.61(13)
C21 C22 C23 C24 2.0(2)
O3 C22 C23 C27 -0.2(2)
C21 C22 C23 C27 -177.77(15)
C22 C23 C24 N4 0.3(2)
C27 C23 C24 N4 -179.94(15)
C2 C1 N1 C5 -1.8(2)
C2 C1 N1 Cu1 178.54(12)
C4 C5 N1 C1 -1.7(2)
C9 C5 N1 C1 178.47(14)
C4 C5 N1 Cu1 178.02(12)
C9 C5 N1 Cu1 -1.79(16)
N5 Cu1 N1 C1 17.88(14)
N2 Cu1 N1 C1 -161.54(14)
N3 Cu1 N1 C1 -87.80(14)
N4 Cu1 N1 C1 123.05(13)
N5 Cu1 N1 C5 -161.83(10)
N2 Cu1 N1 C5 18.75(10)
N3 Cu1 N1 C5 92.49(11)
N4 Cu1 N1 C5 -56.65(11)
C20 C19 N2 C9 -77.64(14)
C20 C19 N2 C10 157.03(12)
C20 C19 N2 Cu1 40.42(13)
C5 C9 N2 C19 155.57(12)
C5 C9 N2 C10 -79.40(14)
C5 C9 N2 Cu1 37.49(13)
C11 C10 N2 C19 -77.74(15)
C11 C10 N2 C9 157.39(12)
C11 C10 N2 Cu1 39.70(14)
N3 Cu1 N2 C19 84.68(10)
N1 Cu1 N2 C19 -150.68(10)
N4 Cu1 N2 C19 -31.14(9)
N3 Cu1 N2 C9 -155.27(10)
N1 Cu1 N2 C9 -30.63(9)
N4 Cu1 N2 C9 88.92(10)
N3 Cu1 N2 C10 -34.98(10)
N1 Cu1 N2 C10 89.65(10)
N4 Cu1 N2 C10 -150.80(10)
C14 C15 N3 C11 0.3(3)
C14 C15 N3 Cu1 -172.60(13)
C12 C11 N3 C15 -3.1(2)
C10 C11 N3 C15 178.01(14)
C12 C11 N3 Cu1 170.95(12)
C10 C11 N3 Cu1 -7.98(17)
N5 Cu1 N3 C15 19.03(15)
N2 Cu1 N3 C15 -161.83(15)
N1 Cu1 N3 C15 124.14(14)
N4 Cu1 N3 C15 -85.68(15)
N5 Cu1 N3 C11 -154.30(11)
N2 Cu1 N3 C11 24.85(11)
N1 Cu1 N3 C11 -49.18(12)
N4 Cu1 N3 C11 100.99(11)
C23 C24 N4 C20 -1.4(2)
C23 C24 N4 Cu1 177.23(11)
C21 C20 N4 C24 0.3(2)
C19 C20 N4 C24 -178.89(13)
C21 C20 N4 Cu1 -178.55(11)
C19 C20 N4 Cu1 2.24(16)
N5 Cu1 N4 C24 17.70(14)
N2 Cu1 N4 C24 -162.03(14)
N3 Cu1 N4 C24 121.91(13)
N1 Cu1 N4 C24 -86.39(13)
N5 Cu1 N4 C20 -163.57(10)
N2 Cu1 N4 C20 16.70(10)
N3 Cu1 N4 C20 -59.36(11)
N1 Cu1 N4 C20 92.35(11)
C4 C3 O1 C7 -84.84(19)
C2 C3 O1 C7 95.36(18)
C12 C13 O2 C17 -86.4(2)
C14 C13 O2 C17 96.0(2)
C21 C22 O3 C26 -88.07(18)
C23 C22 O3 C26 94.29(18)

loop_
_platon_squeeze_void_nr
_platon_squeeze_void_average_x
_platon_squeeze_void_average_y
_platon_squeeze_void_average_z
_platon_squeeze_void_volume
_platon_squeeze_void_count_electrons
_platon_squeeze_void_content
1 0.000 0.500 0.000 169 34 ' '
